data_2016942
loop_
_publ_author_name
'Wang, Guangbin'
'Slebodnick, Carla'
'Yee, Gordon T.'

_publ_section_title
;
 Two transition metal coordination polymers of the
 7,7,8,8-tetracyanoquinodimethane dianion (TCNQ^2{-^})
;
_journal_coeditor_code SQ3174
_journal_issue 1
_journal_name_full 'Acta Crystallographica Section C'
_journal_page_first m28
_journal_page_last m32
_journal_paper_doi 10.1107/S0108270108041152
_journal_volume 65
_journal_year 2009
_chemical_formula_iupac '[Co2 (C12 H4 N4) (C18 H18 N4)2] (C12 H4 N4)2 ,  2C H4 O'
_chemical_formula_moiety 'C48 H40 Co2 N12 , 2C12 H4 N4 , 2C H4 O'
_chemical_formula_sum 'C74 H56 Co2 N20 O2'
_chemical_formula_weight 1375.24
_chemical_name_systematic
;
<i>catena</i>-poly[[bis{[tris(2-pyridylmethyl)amine]cobalt(II)}-
\m~4~-7,7',8,8'-tetracyanoquinodimethanide(2-)]
bis[7,7',8,8'-tetracyanoquinodimethanide(1-)] methanol disolvate]
;
_space_group_IT_number 2
_symmetry_cell_setting triclinic
_symmetry_space_group_name_Hall '-P 1'
_symmetry_space_group_name_H-M 'P -1'
_atom_sites_solution_hydrogens geom
_atom_sites_solution_primary direct
_atom_sites_solution_secondary difmap
_audit_creation_method SHELXL97
_cell_angle_alpha 73.45(2)
_cell_angle_beta 85.55(2)
_cell_angle_gamma 74.93(2)
_cell_formula_units_Z 1
_cell_length_a 8.954(2)
_cell_length_b 11.371(3)
_cell_length_c 17.066(4)
_cell_measurement_reflns_used 1930
_cell_measurement_temperature 100(2)
_cell_measurement_theta_max 18.85
_cell_measurement_theta_min 2.00
_cell_volume 1608.3(7)
_computing_cell_refinement 'CrysAlisPro (Oxford Diffraction, 2007)'
_computing_data_collection 'CrysAlisPro (Oxford Diffraction, 2007)'
_computing_data_reduction 'CrysAlisPro (Oxford Diffraction, 2007)'
_computing_molecular_graphics 'SHELXTL NT (Sheldrick, 2008)'
_computing_publication_material 'SHELXTL NT (Sheldrick, 2008)'
_computing_structure_refinement 'SHELXL97 (Sheldrick, 2008)'
_computing_structure_solution 'SHELXS86 (Sheldrick, 2008) and <i>WinGX</i> (Farrugia, 1999)'
_diffrn_ambient_temperature 100(2)
_diffrn_detector_area_resol_mean 16.0355
_diffrn_measured_fraction_theta_full 0.985
_diffrn_measured_fraction_theta_max 0.974
_diffrn_measurement_device '\k-geometry diffractometer'
_diffrn_measurement_device_type 'Oxford Diffraction Xcalibur'
_diffrn_measurement_method '\f and \w'
_diffrn_radiation_monochromator graphite
_diffrn_radiation_type MoK\a
_diffrn_radiation_wavelength 0.71073
_diffrn_reflns_av_R_equivalents 0.0461
_diffrn_reflns_av_sigmaI/netI 0.1133
_diffrn_reflns_limit_h_max 9
_diffrn_reflns_limit_h_min -10
_diffrn_reflns_limit_k_max 11
_diffrn_reflns_limit_k_min -13
_diffrn_reflns_limit_l_max 20
_diffrn_reflns_limit_l_min -20
_diffrn_reflns_number 11614
_diffrn_reflns_theta_full 25.00
_diffrn_reflns_theta_max 25.31
_diffrn_reflns_theta_min 3.79
_diffrn_standards_decay_% <2
_diffrn_standards_interval_count 50
_diffrn_standards_number 2
_exptl_absorpt_coefficient_mu 0.582
_exptl_absorpt_correction_type none
_exptl_crystal_colour 'dark green'
_exptl_crystal_density_diffrn 1.420
_exptl_crystal_density_method 'not measured'
_exptl_crystal_description plate
_exptl_crystal_F_000 710
_exptl_crystal_size_max 0.140
_exptl_crystal_size_mid 0.105
_exptl_crystal_size_min 0.028
_refine_diff_density_max 0.472
_refine_diff_density_min -0.510
_refine_ls_extinction_method none
_refine_ls_goodness_of_fit_ref 0.863
_refine_ls_hydrogen_treatment constr
_refine_ls_matrix_type full
_refine_ls_number_parameters 444
_refine_ls_number_reflns 5716
_refine_ls_number_restraints 0
_refine_ls_restrained_S_all 0.863
_refine_ls_R_factor_all 0.0880
_refine_ls_R_factor_gt 0.0466
_refine_ls_shift/su_max 0.001
_refine_ls_shift/su_mean 0.000
_refine_ls_structure_factor_coef Fsqd
_refine_ls_weighting_details 'calc w = 1/[\s^2^(Fo^2^)+(0.0505P)^2^] where P=(Fo^2^+2Fc^2^)/3'
_refine_ls_weighting_scheme calc
_refine_ls_wR_factor_gt 0.0974
_refine_ls_wR_factor_ref 0.1050
_reflns_number_gt 3386
_reflns_number_total 5716
_reflns_threshold_expression I>2\s(I)
_cod_data_source_file sq3174.cif
_cod_data_source_block I
_cod_database_code 2016942
_cod_database_fobs_code 2016942

loop_
_symmetry_equiv_pos_as_xyz
'x, y, z'
'-x, -y, -z'

loop_
_atom_site_type_symbol
_atom_site_label
_atom_site_fract_x
_atom_site_fract_y
_atom_site_fract_z
_atom_site_U_iso_or_equiv
_atom_site_adp_type
_atom_site_calc_flag
_atom_site_refinement_flags
_atom_site_occupancy
_atom_site_disorder_assembly
_atom_site_disorder_group
Co Co1 0.20784(5) 0.87358(4) 0.68868(3) 0.02379(15) Uani d . 1 . .
N N1 0.2500(3) 0.9471(2) 0.78647(16) 0.0255(7) Uani d . 1 . .
N N2 0.4177(3) 0.9272(3) 0.65006(17) 0.0306(7) Uani d . 1 . .
N N3 0.3405(3) 0.7030(2) 0.76702(16) 0.0239(6) Uani d . 1 . .
N N4 0.0174(3) 0.8473(2) 0.76802(16) 0.0247(6) Uani d . 1 . .
N N5 0.0826(3) 1.0534(2) 0.61974(17) 0.0257(7) Uani d . 1 . .
N N6 -0.1746(3) 1.2062(2) 0.39804(17) 0.0271(7) Uani d . 1 . .
N N7 0.2256(4) 0.7811(3) 0.2649(2) 0.0602(10) Uani d . 1 . .
N N8 0.2310(4) 0.3843(3) 0.3167(2) 0.0540(9) Uani d . 1 . .
N N9 0.1751(4) 0.8205(3) 0.05181(19) 0.0429(8) Uani d . 1 . .
N N10 -0.1577(4) 0.6569(3) 0.2295(2) 0.0447(8) Uani d . 1 . .
C C1 0.3325(4) 1.0465(3) 0.7486(2) 0.0365(9) Uani d . 1 . .
H H1A 0.3806 1.0673 0.7916 0.044 Uiso calc R 1 . .
H H1B 0.2587 1.1243 0.7179 0.044 Uiso calc R 1 . .
C C2 0.4555(4) 0.9991(3) 0.6916(2) 0.0339(9) Uani d . 1 . .
C C3 0.5972(5) 1.0314(4) 0.6789(3) 0.0530(12) Uani d . 1 . .
H H3 0.6232 1.0813 0.7094 0.064 Uiso calc R 1 . .
C C4 0.6986(5) 0.9902(5) 0.6221(3) 0.0648(15) Uani d . 1 . .
H H4 0.7949 1.0124 0.6121 0.078 Uiso calc R 1 . .
C C5 0.6594(5) 0.9164(5) 0.5798(3) 0.0619(14) Uani d . 1 . .
H H5 0.7280 0.8868 0.5403 0.074 Uiso calc R 1 . .
C C6 0.5186(4) 0.8861(4) 0.5957(2) 0.0439(10) Uani d . 1 . .
H H6 0.4922 0.8340 0.5669 0.053 Uiso calc R 1 . .
C C7 0.3458(4) 0.8432(3) 0.8514(2) 0.0304(8) Uani d . 1 . .
H H7A 0.2869 0.8351 0.9034 0.036 Uiso calc R 1 . .
H H7B 0.4404 0.8682 0.8591 0.036 Uiso calc R 1 . .
C C8 0.3932(3) 0.7154(3) 0.8348(2) 0.0239(8) Uani d . 1 . .
C C9 0.4869(4) 0.6146(3) 0.8900(2) 0.0332(9) Uani d . 1 . .
H H9 0.5249 0.6262 0.9370 0.040 Uiso calc R 1 . .
C C10 0.5241(4) 0.4972(3) 0.8758(2) 0.0375(10) Uani d . 1 . .
H H10 0.5871 0.4263 0.9132 0.045 Uiso calc R 1 . .
C C11 0.4690(4) 0.4835(3) 0.8068(2) 0.0358(9) Uani d . 1 . .
H H11 0.4928 0.4032 0.7961 0.043 Uiso calc R 1 . .
C C12 0.3788(4) 0.5884(3) 0.7534(2) 0.0296(8) Uani d . 1 . .
H H12 0.3424 0.5792 0.7052 0.036 Uiso calc R 1 . .
C C13 0.0963(4) 0.9988(3) 0.8189(2) 0.0325(9) Uani d . 1 . .
H H13A 0.0479 1.0827 0.7819 0.039 Uiso calc R 1 . .
H H13B 0.1082 1.0100 0.8733 0.039 Uiso calc R 1 . .
C C14 -0.0057(4) 0.9101(3) 0.8259(2) 0.0278(8) Uani d . 1 . .
C C15 -0.1190(4) 0.8950(3) 0.8857(2) 0.0355(9) Uani d . 1 . .
H H15 -0.1330 0.9394 0.9262 0.043 Uiso calc R 1 . .
C C16 -0.2100(4) 0.8156(4) 0.8855(2) 0.0398(10) Uani d . 1 . .
H H16 -0.2881 0.8042 0.9259 0.048 Uiso calc R 1 . .
C C17 -0.1873(4) 0.7523(4) 0.8263(2) 0.0384(10) Uani d . 1 . .
H H17 -0.2502 0.6973 0.8250 0.046 Uiso calc R 1 . .
C C18 -0.0717(4) 0.7697(3) 0.7686(2) 0.0305(8) Uani d . 1 . .
H H18 -0.0554 0.7249 0.7282 0.037 Uiso calc R 1 . .
C C19 0.0781(4) 1.5150(3) 0.56135(19) 0.0254(8) Uani d . 1 . .
H H19 0.1324 1.5245 0.6039 0.030 Uiso calc R 1 . .
C C20 0.0595(4) 1.3975(3) 0.56439(19) 0.0228(8) Uani d . 1 . .
H H20 0.1009 1.3273 0.6093 0.027 Uiso calc R 1 . .
C C21 -0.0179(4) 1.3789(3) 0.50363(19) 0.0223(7) Uani d . 1 . .
C C22 -0.0370(4) 1.2525(3) 0.50693(19) 0.0242(8) Uani d . 1 . .
C C23 0.0284(4) 1.1444(3) 0.5697(2) 0.0218(7) Uani d . 1 . .
C C24 -0.1122(4) 1.2293(3) 0.4470(2) 0.0246(8) Uani d . 1 . .
C C25 0.4473(4) 0.4053(3) 0.4844(2) 0.0375(9) Uani d . 1 . .
H H25 0.4106 0.3399 0.4741 0.045 Uiso calc R 1 . .
C C26 0.4047(4) 0.5287(3) 0.4305(2) 0.0344(9) Uani d . 1 . .
C C27 0.4613(4) 0.6228(3) 0.4496(2) 0.0376(9) Uani d . 1 . .
H H27 0.4346 0.7073 0.4155 0.045 Uiso calc R 1 . .
C C28 0.3111(4) 0.5569(3) 0.3610(2) 0.0364(9) Uani d . 1 . .
C C29 0.2624(4) 0.6803(4) 0.3085(3) 0.0417(10) Uani d . 1 . .
C C30 0.2652(4) 0.4610(4) 0.3379(2) 0.0397(10) Uani d . 1 . .
C C31 0.1037(4) 0.5759(3) -0.0188(2) 0.0300(8) Uani d . 1 . .
H H31 0.1748 0.6279 -0.0320 0.036 Uiso calc R 1 . .
C C32 0.0048(4) 0.5800(3) 0.0500(2) 0.0273(8) Uani d . 1 . .
C C33 -0.0986(4) 0.5012(3) 0.0663(2) 0.0308(8) Uani d . 1 . .
H H33 -0.1668 0.5018 0.1117 0.037 Uiso calc R 1 . .
C C34 0.0084(4) 0.6611(3) 0.0991(2) 0.0277(8) Uani d . 1 . .
C C35 0.0995(4) 0.7496(3) 0.0755(2) 0.0328(9) Uani d . 1 . .
C C36 -0.0819(4) 0.6593(3) 0.1715(2) 0.0331(9) Uani d . 1 . .
O O1 0.4918(4) 0.8168(4) 0.0244(2) 0.0828(10) Uani d . 1 . .
H H1 0.3959 0.8258 0.0308 0.124 Uiso calc R 1 . .
C C37 0.5486(6) 0.8571(4) 0.0831(3) 0.0683(14) Uani d . 1 . .
H H37A 0.6197 0.9096 0.0572 0.102 Uiso calc R 1 . .
H H37B 0.6038 0.7833 0.1251 0.102 Uiso calc R 1 . .
H H37C 0.4624 0.9068 0.1083 0.102 Uiso calc R 1 . .

loop_
_atom_site_aniso_label
_atom_site_aniso_U_11
_atom_site_aniso_U_22
_atom_site_aniso_U_33
_atom_site_aniso_U_12
_atom_site_aniso_U_13
_atom_site_aniso_U_23
Co1 0.0212(3) 0.0230(3) 0.0266(3) -0.00421(19) -0.00074(19) -0.0070(2)
N1 0.0255(16) 0.0242(15) 0.0270(16) -0.0099(13) -0.0008(12) -0.0039(13)
N2 0.0233(16) 0.0316(17) 0.0321(18) -0.0043(13) 0.0014(13) -0.0037(14)
N3 0.0205(15) 0.0227(16) 0.0283(17) -0.0060(12) 0.0045(12) -0.0074(13)
N4 0.0247(16) 0.0218(15) 0.0263(17) -0.0053(13) -0.0025(12) -0.0047(13)
N5 0.0248(16) 0.0210(16) 0.0296(17) -0.0049(13) -0.0028(13) -0.0040(14)
N6 0.0312(17) 0.0210(15) 0.0277(17) -0.0042(13) -0.0044(13) -0.0052(13)
N7 0.062(3) 0.049(2) 0.066(3) 0.005(2) -0.026(2) -0.023(2)
N8 0.049(2) 0.058(2) 0.064(3) -0.0145(19) -0.0063(18) -0.028(2)
N9 0.044(2) 0.044(2) 0.049(2) -0.0149(17) 0.0094(16) -0.0257(17)
N10 0.047(2) 0.048(2) 0.038(2) -0.0056(16) 0.0043(17) -0.0167(17)
C1 0.043(2) 0.030(2) 0.038(2) -0.0155(18) -0.0078(18) -0.0044(18)
C2 0.030(2) 0.034(2) 0.034(2) -0.0137(17) -0.0106(17) 0.0049(18)
C3 0.047(3) 0.055(3) 0.050(3) -0.032(2) -0.018(2) 0.019(2)
C4 0.026(2) 0.083(4) 0.059(3) -0.022(2) -0.005(2) 0.030(3)
C5 0.026(2) 0.078(3) 0.057(3) -0.006(2) 0.012(2) 0.011(3)
C6 0.033(2) 0.045(2) 0.040(2) -0.0030(19) 0.0066(19) 0.000(2)
C7 0.030(2) 0.036(2) 0.025(2) -0.0092(17) -0.0055(15) -0.0055(16)
C8 0.0150(17) 0.0278(19) 0.027(2) -0.0072(15) 0.0026(15) -0.0029(16)
C9 0.0224(19) 0.043(2) 0.030(2) -0.0089(17) -0.0002(16) -0.0018(18)
C10 0.026(2) 0.034(2) 0.036(2) 0.0007(17) 0.0046(17) 0.0077(18)
C11 0.032(2) 0.0205(19) 0.045(2) 0.0017(16) 0.0121(18) -0.0032(17)
C12 0.029(2) 0.029(2) 0.032(2) -0.0067(16) 0.0089(16) -0.0122(17)
C13 0.036(2) 0.028(2) 0.030(2) -0.0004(17) 0.0003(16) -0.0096(16)
C14 0.027(2) 0.0261(19) 0.026(2) -0.0006(16) -0.0036(16) -0.0054(16)
C15 0.031(2) 0.039(2) 0.031(2) -0.0005(18) 0.0048(17) -0.0099(18)
C16 0.023(2) 0.052(3) 0.037(2) -0.0048(19) 0.0062(17) -0.006(2)
C17 0.025(2) 0.049(2) 0.038(2) -0.0157(18) 0.0016(17) -0.001(2)
C18 0.027(2) 0.031(2) 0.032(2) -0.0074(17) -0.0032(16) -0.0064(17)
C19 0.0243(18) 0.029(2) 0.0231(19) -0.0046(15) -0.0006(15) -0.0091(16)
C20 0.0251(19) 0.0195(18) 0.0217(19) -0.0023(15) -0.0023(15) -0.0046(15)
C21 0.0215(18) 0.0237(18) 0.0195(18) -0.0029(14) 0.0045(14) -0.0062(15)
C22 0.0259(19) 0.0226(19) 0.0230(19) -0.0045(15) 0.0017(15) -0.0062(15)
C23 0.0214(18) 0.025(2) 0.023(2) -0.0098(16) 0.0032(15) -0.0114(16)
C24 0.0241(19) 0.0147(18) 0.028(2) -0.0003(14) 0.0035(16) 0.0000(15)
C25 0.035(2) 0.037(2) 0.047(3) -0.0100(18) 0.0011(19) -0.020(2)
C26 0.028(2) 0.034(2) 0.040(2) -0.0010(17) 0.0055(17) -0.0166(19)
C27 0.039(2) 0.031(2) 0.042(2) -0.0049(18) -0.0024(19) -0.0133(18)
C28 0.028(2) 0.036(2) 0.047(3) -0.0021(17) -0.0003(18) -0.0195(19)
C29 0.035(2) 0.042(3) 0.050(3) -0.003(2) -0.002(2) -0.022(2)
C30 0.028(2) 0.046(3) 0.044(3) -0.0048(19) 0.0012(18) -0.016(2)
C31 0.026(2) 0.032(2) 0.032(2) -0.0064(16) 0.0042(16) -0.0102(17)
C32 0.0222(19) 0.0262(19) 0.027(2) 0.0022(16) -0.0016(15) -0.0045(16)
C33 0.0260(19) 0.034(2) 0.028(2) -0.0038(16) 0.0080(15) -0.0067(17)
C34 0.026(2) 0.027(2) 0.031(2) -0.0068(16) 0.0041(16) -0.0096(16)
C35 0.035(2) 0.033(2) 0.028(2) 0.0024(19) 0.0004(17) -0.0136(18)
C36 0.036(2) 0.030(2) 0.033(2) -0.0048(17) -0.0018(19) -0.0123(18)
O1 0.063(2) 0.106(3) 0.084(3) -0.024(2) 0.006(2) -0.030(2)
C37 0.085(4) 0.070(3) 0.057(3) -0.029(3) -0.038(3) -0.010(3)

loop_
_atom_type_symbol
_atom_type_description
_atom_type_scat_dispersion_real
_atom_type_scat_dispersion_imag
_atom_type_scat_source
C C 0.0033 0.0016 'International Tables Vol C Tables 4.2.6.8 and 6.1.1.4'
H H 0.0000 0.0000 'International Tables Vol C Tables 4.2.6.8 and 6.1.1.4'
N N 0.0061 0.0033 'International Tables Vol C Tables 4.2.6.8 and 6.1.1.4'
Co Co 0.3494 0.9721 'International Tables Vol C Tables 4.2.6.8 and 6.1.1.4'
O O 0.0106 0.0060 'International Tables Vol C Tables 4.2.6.8 and 6.1.1.4'

loop_
_geom_angle_atom_site_label_1
_geom_angle_atom_site_label_2
_geom_angle_atom_site_label_3
_geom_angle_site_symmetry_1
_geom_angle_site_symmetry_3
_geom_angle
_geom_angle_publ_flag
N6 Co1 N5 2_576 . 91.03(11) .
N6 Co1 N4 2_576 . 101.59(11) .
N5 Co1 N4 . . 92.35(10) .
N6 Co1 N2 2_576 . 102.31(12) .
N5 Co1 N2 . . 89.58(10) .
N4 Co1 N2 . . 155.98(11) .
N6 Co1 N3 2_576 . 95.29(11) .
N5 Co1 N3 . . 173.62(11) .
N4 Co1 N3 . . 87.24(10) .
N2 Co1 N3 . . 88.23(10) .
N6 Co1 N1 2_576 . 176.35(11) .
N5 Co1 N1 . . 92.60(10) .
N4 Co1 N1 . . 77.85(10) .
N2 Co1 N1 . . 78.15(11) .
N3 Co1 N1 . . 81.09(10) .
C1 N1 C13 . . 112.3(3) ?
C1 N1 C7 . . 111.1(3) ?
C13 N1 C7 . . 111.0(2) ?
C1 N1 Co1 . . 105.9(2) ?
C13 N1 Co1 . . 106.39(19) ?
C7 N1 Co1 . . 109.89(19) ?
C6 N2 C2 . . 119.0(3) ?
C6 N2 Co1 . . 126.3(3) ?
C2 N2 Co1 . . 114.4(2) ?
C8 N3 C12 . . 118.5(3) ?
C8 N3 Co1 . . 115.1(2) ?
C12 N3 Co1 . . 126.4(2) ?
C18 N4 C14 . . 118.6(3) ?
C18 N4 Co1 . . 126.1(2) ?
C14 N4 Co1 . . 115.1(2) ?
C23 N5 Co1 . . 167.1(3) ?
C24 N6 Co1 . 2_576 159.7(3) ?
N1 C1 C2 . . 109.1(3) ?
N1 C1 H1A . . 109.9 ?
C2 C1 H1A . . 109.9 ?
N1 C1 H1B . . 109.9 ?
C2 C1 H1B . . 109.9 ?
H1A C1 H1B . . 108.3 ?
N2 C2 C3 . . 121.2(4) ?
N2 C2 C1 . . 115.5(3) ?
C3 C2 C1 . . 123.2(4) ?
C4 C3 C2 . . 119.3(4) ?
C4 C3 H3 . . 120.3 ?
C2 C3 H3 . . 120.3 ?
C5 C4 C3 . . 119.3(4) ?
C5 C4 H4 . . 120.4 ?
C3 C4 H4 . . 120.4 ?
C4 C5 C6 . . 118.8(4) ?
C4 C5 H5 . . 120.6 ?
C6 C5 H5 . . 120.6 ?
N2 C6 C5 . . 122.4(4) ?
N2 C6 H6 . . 118.8 ?
C5 C6 H6 . . 118.8 ?
N1 C7 C8 . . 115.5(3) ?
N1 C7 H7A . . 108.4 ?
C8 C7 H7A . . 108.4 ?
N1 C7 H7B . . 108.4 ?
C8 C7 H7B . . 108.4 ?
H7A C7 H7B . . 107.5 ?
N3 C8 C9 . . 122.1(3) ?
N3 C8 C7 . . 118.3(3) ?
C9 C8 C7 . . 119.6(3) ?
C10 C9 C8 . . 118.9(3) ?
C10 C9 H9 . . 120.6 ?
C8 C9 H9 . . 120.6 ?
C11 C10 C9 . . 119.3(3) ?
C11 C10 H10 . . 120.4 ?
C9 C10 H10 . . 120.4 ?
C10 C11 C12 . . 118.9(3) ?
C10 C11 H11 . . 120.5 ?
C12 C11 H11 . . 120.5 ?
N3 C12 C11 . . 122.3(3) ?
N3 C12 H12 . . 118.8 ?
C11 C12 H12 . . 118.8 ?
N1 C13 C14 . . 109.9(3) ?
N1 C13 H13A . . 109.7 ?
C14 C13 H13A . . 109.7 ?
N1 C13 H13B . . 109.7 ?
C14 C13 H13B . . 109.7 ?
H13A C13 H13B . . 108.2 ?
N4 C14 C15 . . 121.6(3) ?
N4 C14 C13 . . 115.1(3) ?
C15 C14 C13 . . 123.3(3) ?
C16 C15 C14 . . 119.3(3) ?
C16 C15 H15 . . 120.4 ?
C14 C15 H15 . . 120.4 ?
C15 C16 C17 . . 119.3(3) ?
C15 C16 C31 . 1_556 84.7(2) ?
C17 C16 C31 . 1_556 84.4(2) ?
C15 C16 H16 . . 120.4 ?
C17 C16 H16 . . 120.4 ?
C31 C16 H16 1_556 . 100.8 ?
C16 C17 C18 . . 119.2(3) ?
C16 C17 C33 . 2_566 94.7(2) ?
C18 C17 C33 . 2_566 84.1(2) ?
C16 C17 H17 . . 120.4 ?
C18 C17 H17 . . 120.4 ?
C33 C17 H17 2_566 . 91.1 ?
N4 C18 C17 . . 122.1(3) ?
N4 C18 H18 . . 119.0 ?
C17 C18 H18 . . 119.0 ?
C20 C19 C21 . 2_586 121.0(3) ?
C20 C19 C30 . 2_576 82.6(2) ?
C21 C19 C30 2_586 2_576 92.7(2) ?
C20 C19 H19 . . 119.5 ?
C21 C19 H19 2_586 . 119.5 ?
C30 C19 H19 2_576 . 94.8 ?
C19 C20 C21 . . 121.6(3) ?
C19 C20 C28 . 2_576 96.7(2) ?
C21 C20 C28 . 2_576 78.67(19) ?
C19 C20 C30 . 2_576 74.44(19) ?
C21 C20 C30 . 2_576 97.3(2) ?
C19 C20 H20 . . 119.2 ?
C21 C20 H20 . . 119.2 ?
C28 C20 H20 2_576 . 94.7 ?
C30 C20 H20 2_576 . 98.3 ?
C20 C21 C19 . 2_586 117.4(3) ?
C20 C21 C22 . . 121.4(3) ?
C19 C21 C22 2_586 . 121.2(3) ?
C20 C21 C28 . 2_576 78.05(19) ?
C19 C21 C28 2_586 2_576 96.0(2) ?
C22 C21 C28 . 2_576 95.67(19) ?
C24 C22 C23 . . 114.8(3) ?
C24 C22 C21 . . 123.3(3) ?
C23 C22 C21 . . 121.8(3) ?
N5 C23 C22 . . 177.9(3) ?
N6 C24 C22 . . 178.0(3) ?
C27 C25 C26 2_666 . 122.2(3) ?
C27 C25 H25 2_666 . 118.9 ?
C26 C25 H25 . . 118.9 ?
C25 C26 C28 . . 121.9(3) ?
C25 C26 C27 . . 116.3(3) ?
C28 C26 C27 . . 121.7(3) ?
C25 C27 C26 2_666 . 121.4(3) ?
C25 C27 H27 2_666 . 119.3 ?
C26 C27 H27 . . 119.3 ?
C29 C28 C26 . . 122.7(3) ?
C29 C28 C30 . . 115.5(3) ?
C26 C28 C30 . . 121.8(3) ?
N7 C29 C28 . . 178.6(4) ?
N8 C30 C28 . . 177.6(4) ?
C33 C31 C32 2_565 . 121.2(3) ?
C33 C31 H31 2_565 . 119.4 ?
C32 C31 H31 . . 119.4 ?
C33 C32 C31 . . 116.8(3) ?
C33 C32 C34 . . 121.8(3) ?
C31 C32 C34 . . 121.5(3) ?
C31 C33 C32 2_565 . 122.0(3) ?
C31 C33 H33 2_565 . 119.0 ?
C32 C33 H33 . . 119.0 ?
C35 C34 C32 . . 120.3(3) ?
C35 C34 C36 . . 117.7(3) ?
C32 C34 C36 . . 122.0(3) ?
N9 C35 C34 . . 175.9(4) ?
N10 C36 C34 . . 178.4(4) ?
C37 O1 H1 . . 109.5 ?
O1 C37 H37A . . 109.5 ?
O1 C37 H37B . . 109.5 ?
H37A C37 H37B . . 109.5 ?
O1 C37 H37C . . 109.5 ?
H37A C37 H37C . . 109.5 ?
H37B C37 H37C . . 109.5 ?

loop_
_geom_bond_atom_site_label_1
_geom_bond_atom_site_label_2
_geom_bond_site_symmetry_2
_geom_bond_distance
_geom_bond_publ_flag
Co1 N6 2_576 2.019(3) yes
Co1 N5 . 2.113(3) yes
Co1 N4 . 2.122(3) yes
Co1 N2 . 2.124(3) yes
Co1 N3 . 2.129(3) yes
Co1 N1 . 2.164(3) yes
N1 C1 . 1.478(4) ?
N1 C13 . 1.481(4) ?
N1 C7 . 1.494(4) ?
N2 C6 . 1.339(4) ?
N2 C2 . 1.340(4) ?
N3 C8 . 1.339(4) ?
N3 C12 . 1.340(4) ?
N4 C18 . 1.332(4) ?
N4 C14 . 1.349(4) ?
N5 C23 . 1.156(4) ?
N6 C24 . 1.164(4) ?
N6 Co1 2_576 2.019(3) ?
N7 C29 . 1.154(5) ?
N8 C30 . 1.149(4) ?
N9 C35 . 1.152(4) ?
N10 C36 . 1.153(4) ?
C1 C2 . 1.509(5) ?
C1 H1A . 0.99 ?
C1 H1B . 0.99 ?
C2 C3 . 1.394(5) ?
C3 C4 . 1.374(6) ?
C3 H3 . 0.95 ?
C4 C5 . 1.372(6) ?
C4 H4 . 0.95 ?
C5 C6 . 1.379(5) ?
C5 H5 . 0.95 ?
C6 H6 . 0.95 ?
C7 C8 . 1.506(4) ?
C7 H7A . 0.99 ?
C7 H7B . 0.99 ?
C8 C9 . 1.384(4) ?
C9 C10 . 1.376(5) ?
C9 H9 . 0.95 ?
C10 C11 . 1.373(5) ?
C10 H10 . 0.95 ?
C11 C12 . 1.378(5) ?
C11 H11 . 0.95 ?
C12 H12 . 0.95 ?
C13 C14 . 1.503(4) ?
C13 H13A . 0.99 ?
C13 H13B . 0.99 ?
C14 C15 . 1.389(5) ?
C15 C16 . 1.365(5) ?
C15 H15 . 0.95 ?
C16 C17 . 1.373(5) ?
C16 H16 . 0.95 ?
C17 C18 . 1.385(5) ?
C17 H17 . 0.95 ?
C18 H18 . 0.95 ?
C19 C20 . 1.375(4) ?
C19 C21 2_586 1.403(4) ?
C19 H19 . 0.95 ?
C20 C21 . 1.383(4) ?
C20 H20 . 0.95 ?
C21 C19 2_586 1.403(4) ?
C21 C22 . 1.476(4) ?
C22 C24 . 1.386(5) ?
C22 C23 . 1.405(4) ?
C25 C27 2_666 1.357(5) ?
C25 C26 . 1.414(5) ?
C25 H25 . 0.95 ?
C26 C28 . 1.417(5) ?
C26 C27 . 1.420(5) ?
C27 C25 2_666 1.357(5) ?
C27 H27 . 0.95 ?
C28 C29 . 1.410(5) ?
C28 C30 . 1.420(5) ?
C31 C33 2_565 1.363(5) ?
C31 C32 . 1.418(4) ?
C31 H31 . 0.95 ?
C32 C33 . 1.410(4) ?
C32 C34 . 1.419(4) ?
C33 C31 2_565 1.363(5) ?
C33 H33 . 0.95 ?
C34 C35 . 1.409(5) ?
C34 C36 . 1.422(5) ?
O1 C37 . 1.390(5) ?
O1 H1 . 0.84 ?
C37 H37A . 0.98 ?
C37 H37B . 0.98 ?
C37 H37C . 0.98 ?

loop_
_geom_hbond_atom_site_label_D
_geom_hbond_atom_site_label_H
_geom_hbond_atom_site_label_A
_geom_hbond_site_symmetry_A
_geom_hbond_distance_DH
_geom_hbond_distance_HA
_geom_hbond_distance_DA
_geom_hbond_angle_DHA
O1 H1 N9 . 0.84 1.99 2.829(5) 171.9

loop_
_geom_torsion_atom_site_label_1
_geom_torsion_atom_site_label_2
_geom_torsion_atom_site_label_3
_geom_torsion_atom_site_label_4
_geom_torsion_site_symmetry_1
_geom_torsion_site_symmetry_2
_geom_torsion_site_symmetry_3
_geom_torsion_site_symmetry_4
_geom_torsion
_geom_torsion_publ_flag
N5 Co1 N1 C1 . . . . -58.3(2) ?
N4 Co1 N1 C1 . . . . -150.1(2) ?
N2 Co1 N1 C1 . . . . 30.8(2) ?
N3 Co1 N1 C1 . . . . 120.8(2) ?
N5 Co1 N1 C13 . . . . 61.4(2) ?
N4 Co1 N1 C13 . . . . -30.43(19) ?
N2 Co1 N1 C13 . . . . 150.4(2) ?
N3 Co1 N1 C13 . . . . -119.5(2) ?
N5 Co1 N1 C7 . . . . -178.4(2) ?
N4 Co1 N1 C7 . . . . 89.8(2) ?
N2 Co1 N1 C7 . . . . -89.4(2) ?
N3 Co1 N1 C7 . . . . 0.7(2) ?
N6 Co1 N2 C6 2_576 . . . -15.8(3) ?
N5 Co1 N2 C6 . . . . -106.8(3) ?
N4 Co1 N2 C6 . . . . 158.4(3) ?
N3 Co1 N2 C6 . . . . 79.2(3) ?
N1 Co1 N2 C6 . . . . 160.5(3) ?
N6 Co1 N2 C2 2_576 . . . 171.2(2) ?
N5 Co1 N2 C2 . . . . 80.2(2) ?
N4 Co1 N2 C2 . . . . -14.6(4) ?
N3 Co1 N2 C2 . . . . -93.8(2) ?
N1 Co1 N2 C2 . . . . -12.5(2) ?
N6 Co1 N3 C8 2_576 . . . 177.9(2) ?
N4 Co1 N3 C8 . . . . -80.7(2) ?
N2 Co1 N3 C8 . . . . 75.7(2) ?
N1 Co1 N3 C8 . . . . -2.6(2) ?
N6 Co1 N3 C12 2_576 . . . 0.2(3) ?
N4 Co1 N3 C12 . . . . 101.5(3) ?
N2 Co1 N3 C12 . . . . -102.0(3) ?
N1 Co1 N3 C12 . . . . 179.7(3) ?
N6 Co1 N4 C18 2_576 . . . 15.0(3) ?
N5 Co1 N4 C18 . . . . 106.5(3) ?
N2 Co1 N4 C18 . . . . -159.2(3) ?
N3 Co1 N4 C18 . . . . -79.8(3) ?
N1 Co1 N4 C18 . . . . -161.3(3) ?
N6 Co1 N4 C14 2_576 . . . -169.7(2) ?
N5 Co1 N4 C14 . . . . -78.1(2) ?
N2 Co1 N4 C14 . . . . 16.1(4) ?
N3 Co1 N4 C14 . . . . 95.5(2) ?
N1 Co1 N4 C14 . . . . 14.0(2) ?
N6 Co1 N5 C23 2_576 . . . -39.4(11) ?
N4 Co1 N5 C23 . . . . -141.1(11) ?
N2 Co1 N5 C23 . . . . 62.9(11) ?
N1 Co1 N5 C23 . . . . 141.0(11) ?
C13 N1 C1 C2 . . . . -159.6(3) ?
C7 N1 C1 C2 . . . . 75.5(3) ?
Co1 N1 C1 C2 . . . . -43.8(3) ?
C6 N2 C2 C3 . . . . 0.0(5) ?
Co1 N2 C2 C3 . . . . 173.6(3) ?
C6 N2 C2 C1 . . . . 177.2(3) ?
Co1 N2 C2 C1 . . . . -9.2(4) ?
N1 C1 C2 N2 . . . . 36.8(4) ?
N1 C1 C2 C3 . . . . -146.1(3) ?
N2 C2 C3 C4 . . . . 1.0(5) ?
C1 C2 C3 C4 . . . . -176.0(3) ?
C2 C3 C4 C5 . . . . -1.0(6) ?
C3 C4 C5 C6 . . . . 0.1(6) ?
C2 N2 C6 C5 . . . . -0.9(5) ?
Co1 N2 C6 C5 . . . . -173.7(3) ?
C4 C5 C6 N2 . . . . 0.9(6) ?
C1 N1 C7 C8 . . . . -115.8(3) ?
C13 N1 C7 C8 . . . . 118.5(3) ?
Co1 N1 C7 C8 . . . . 1.1(3) ?
C12 N3 C8 C9 . . . . 0.8(4) ?
Co1 N3 C8 C9 . . . . -177.1(2) ?
C12 N3 C8 C7 . . . . -178.0(3) ?
Co1 N3 C8 C7 . . . . 4.1(3) ?
N1 C7 C8 N3 . . . . -3.5(4) ?
N1 C7 C8 C9 . . . . 177.6(3) ?
N3 C8 C9 C10 . . . . -1.5(5) ?
C7 C8 C9 C10 . . . . 177.3(3) ?
C8 C9 C10 C11 . . . . 0.8(5) ?
C9 C10 C11 C12 . . . . 0.5(5) ?
C8 N3 C12 C11 . . . . 0.5(5) ?
Co1 N3 C12 C11 . . . . 178.2(2) ?
C10 C11 C12 N3 . . . . -1.2(5) ?
C1 N1 C13 C14 . . . . 157.9(3) ?
C7 N1 C13 C14 . . . . -77.1(3) ?
Co1 N1 C13 C14 . . . . 42.4(3) ?
C18 N4 C14 C15 . . . . 0.3(5) ?
Co1 N4 C14 C15 . . . . -175.4(2) ?
C18 N4 C14 C13 . . . . -178.0(3) ?
Co1 N4 C14 C13 . . . . 6.3(3) ?
N1 C13 C14 N4 . . . . -33.6(4) ?
N1 C13 C14 C15 . . . . 148.1(3) ?
N4 C14 C15 C16 . . . . -0.5(5) ?
C13 C14 C15 C16 . . . . 177.6(3) ?
C14 C15 C16 C17 . . . . 0.1(5) ?
C14 C15 C16 C31 . . . 1_556 80.7(3) ?
C15 C16 C17 C18 . . . . 0.6(5) ?
C31 C16 C17 C18 1_556 . . . -80.2(3) ?
C15 C16 C17 C33 . . . 2_566 86.4(3) ?
C31 C16 C17 C33 1_556 . . 2_566 5.67(11) ?
C14 N4 C18 C17 . . . . 0.4(5) ?
Co1 N4 C18 C17 . . . . 175.6(2) ?
C16 C17 C18 N4 . . . . -0.8(5) ?
C33 C17 C18 N4 2_566 . . . -93.0(3) ?
C21 C19 C20 C21 2_586 . . . 0.4(5) ?
C30 C19 C20 C21 2_576 . . . 89.1(3) ?
C21 C19 C20 C28 2_586 . . 2_576 -80.4(3) ?
C30 C19 C20 C28 2_576 . . 2_576 8.30(12) ?
C21 C19 C20 C30 2_586 . . 2_576 -88.7(3) ?
C19 C20 C21 C19 . . . 2_586 -0.3(5) ?
C28 C20 C21 C19 2_576 . . 2_586 90.6(3) ?
C30 C20 C21 C19 2_576 . . 2_586 75.8(3) ?
C19 C20 C21 C22 . . . . 179.7(3) ?
C28 C20 C21 C22 2_576 . . . -89.4(3) ?
C30 C20 C21 C22 2_576 . . . -104.1(3) ?
C19 C20 C21 C28 . . . 2_576 -90.9(3) ?
C30 C20 C21 C28 2_576 . . 2_576 -14.71(10) ?
C20 C21 C22 C24 . . . . -179.3(3) ?
C19 C21 C22 C24 2_586 . . . 0.8(5) ?
C28 C21 C22 C24 2_576 . . . 101.3(3) ?
C20 C21 C22 C23 . . . . -2.9(5) ?
C19 C21 C22 C23 2_586 . . . 177.2(3) ?
C28 C21 C22 C23 2_576 . . . -82.4(3) ?
C27 C25 C26 C28 2_666 . . . 179.0(4) ?
C27 C25 C26 C27 2_666 . . . -0.8(6) ?
C25 C26 C27 C25 . . . 2_666 0.8(6) ?
C28 C26 C27 C25 . . . 2_666 -179.0(4) ?
C25 C26 C28 C29 . . . . 177.4(3) ?
C27 C26 C28 C29 . . . . -2.8(5) ?
C25 C26 C28 C30 . . . . -5.2(5) ?
C27 C26 C28 C30 . . . . 174.6(3) ?
C33 C31 C32 C33 2_565 . . . -0.2(5) ?
C33 C31 C32 C34 2_565 . . . -179.3(3) ?
C31 C32 C33 C31 . . . 2_565 0.2(5) ?
C34 C32 C33 C31 . . . 2_565 179.3(3) ?
C33 C32 C34 C35 . . . . -172.3(3) ?
C31 C32 C34 C35 . . . . 6.7(5) ?
C33 C32 C34 C36 . . . . 5.7(5) ?
C31 C32 C34 C36 . . . . -175.3(3) ?
